data_8106764
loop_
_publ_author_name
'Yu, Minxia'

_publ_section_title
;
 Crystal structure of 1-(carboxymethyl)-1H-benzo[d][1,2,3]triazole
 3-oxide, C8H7N3O3
;
_journal_issue 6
_journal_name_full 'Zeitschrift f\"ur Kristallographie - New Crystal Structures'
_journal_page_first 1043
_journal_page_last 1044
_journal_paper_doi 10.1515/ncrs-2017-0181
_journal_volume 232
_journal_year 2017
_chemical_formula_moiety 'C8 H7 N3 O3'
_chemical_formula_sum 'C8 H7 N3 O3'
_chemical_formula_weight 193.17
_space_group_IT_number 14
_space_group_name_Hall '-P 2ybc'
_space_group_name_H-M_alt 'P 1 21/c 1'
_symmetry_cell_setting monoclinic
_symmetry_space_group_name_Hall '-P 2ybc'
_symmetry_space_group_name_H-M 'P 1 21/c 1'
_atom_sites_solution_hydrogens geom
_atom_sites_solution_primary direct
_atom_sites_solution_secondary difmap
_cell_angle_alpha 90.00
_cell_angle_beta 104.393(3)
_cell_angle_gamma 90.00
_cell_formula_units_Z 4
_cell_length_a 7.2526(12)
_cell_length_b 10.0770(18)
_cell_length_c 11.906(2)
_cell_measurement_reflns_used 1237
_cell_measurement_temperature 293(2)
_cell_measurement_theta_max 26.40
_cell_measurement_theta_min 2.68
_cell_volume 842.8(2)
_computing_cell_refinement APEX2-2005
_computing_data_collection APEX2-2005
_computing_data_reduction 'SAINT-2005 '
_computing_molecular_graphics 'SHELXTL-2008 [7]'
_computing_publication_material 'SHELXTL-2008 [7]'
_computing_structure_refinement 'SHELXTL-2008 [7]'
_computing_structure_solution 'SHELXTL-2008 [7]'
_diffrn_ambient_temperature 293(2)
_diffrn_measured_fraction_theta_full 0.997
_diffrn_measured_fraction_theta_max 0.997
_diffrn_measurement_device_type 'CCD area detector'
_diffrn_measurement_method 'phi and omega scans'
_diffrn_radiation_monochromator graphite
_diffrn_radiation_source 'fine-focus sealed tube'
_diffrn_radiation_type MoK\a
_diffrn_radiation_wavelength 0.71073
_diffrn_reflns_av_R_equivalents 0.0268
_diffrn_reflns_av_sigmaI/netI 0.0268
_diffrn_reflns_limit_h_max 8
_diffrn_reflns_limit_h_min -5
_diffrn_reflns_limit_k_max 10
_diffrn_reflns_limit_k_min -12
_diffrn_reflns_limit_l_max 13
_diffrn_reflns_limit_l_min -14
_diffrn_reflns_number 4506
_diffrn_reflns_theta_full 25.05
_diffrn_reflns_theta_max 25.05
_diffrn_reflns_theta_min 2.68
_exptl_absorpt_coefficient_mu 0.120
_exptl_absorpt_correction_T_max 0.9822
_exptl_absorpt_correction_T_min 0.9706
_exptl_absorpt_correction_type multi-scan
_exptl_absorpt_process_details 'SADABS (Bruker, 2005)'
_exptl_crystal_colour colourless
_exptl_crystal_density_diffrn 1.522
_exptl_crystal_density_method 'not measured'
_exptl_crystal_description block
_exptl_crystal_F_000 400
_exptl_crystal_size_max 0.25
_exptl_crystal_size_mid 0.20
_exptl_crystal_size_min 0.15
_refine_diff_density_max 0.142
_refine_diff_density_min -0.182
_refine_diff_density_rms 0.037
_refine_ls_extinction_method none
_refine_ls_goodness_of_fit_ref 1.035
_refine_ls_hydrogen_treatment constr
_refine_ls_matrix_type full
_refine_ls_number_parameters 128
_refine_ls_number_reflns 1486
_refine_ls_number_restraints 0
_refine_ls_restrained_S_all 1.035
_refine_ls_R_factor_all 0.0454
_refine_ls_R_factor_gt 0.0375
_refine_ls_shift/su_max 0.000
_refine_ls_shift/su_mean 0.000
_refine_ls_structure_factor_coef Fsqd
_refine_ls_weighting_details 'calc w=1/[\s^2^(Fo^2^)+(0.0100P)^2^+0.5295P] where P=(Fo^2^+2Fc^2^)/3'
_refine_ls_weighting_scheme calc
_refine_ls_wR_factor_gt 0.0725
_refine_ls_wR_factor_ref 0.0766
_reflns_number_gt 1244
_reflns_number_total 1486
_reflns_threshold_expression >2sigma(I)
_cod_data_source_file suppl_ncrs-2017-0181_suppl.cif
_cod_data_source_block 1
_cod_depositor_comments
;
The following automatic conversions were performed:

data item '_symmetry_cell_setting' value 'Monoclinic' was changed to
'monoclinic' in accordance with the built-in table derived from the
CIF Core dictionary named 'cif_core.dic' version 2.4.5 last updated
on 2014-11-21.

Automatic conversion script
Id: cif_fix_values 8738 2021-04-28 16:35:53Z antanas 
;
_cod_original_sg_symbol_Hall '-P 2ybc '
_cod_original_sg_symbol_H-M ' P 21/c'
_cod_database_code 8106764

loop_
_symmetry_equiv_pos_as_xyz
'x, y, z'
'-x, y+1/2, -z+1/2'
'-x, -y, -z'
'x, -y-1/2, z-1/2'

loop_
_atom_site_label
_atom_site_type_symbol
_atom_site_fract_x
_atom_site_fract_y
_atom_site_fract_z
_atom_site_U_iso_or_equiv
_atom_site_adp_type
_atom_site_occupancy
_atom_site_symmetry_multiplicity
_atom_site_calc_flag
_atom_site_refinement_flags
_atom_site_disorder_assembly
_atom_site_disorder_group
C1 C 0.7606(2) 0.00246(17) 0.86168(14) 0.0311(4) Uani 1 1 d . . .
C2 C 0.7214(3) -0.12802(19) 0.88667(17) 0.0399(5) Uani 1 1 d . . .
H2 H 0.7050 -0.1953 0.8316 0.048 Uiso 1 1 calc R . .
C3 C 0.7088(3) -0.1504(2) 0.99762(18) 0.0468(5) Uani 1 1 d . . .
H3 H 0.6822 -0.2357 1.0189 0.056 Uiso 1 1 calc R . .
C4 C 0.7348(3) -0.0484(2) 1.08055(18) 0.0485(5) Uani 1 1 d . . .
H4 H 0.7245 -0.0687 1.1550 0.058 Uiso 1 1 calc R . .
C5 C 0.7745(3) 0.0796(2) 1.05629(16) 0.0418(5) Uani 1 1 d . . .
H5 H 0.7913 0.1466 1.1117 0.050 Uiso 1 1 calc R . .
C6 C 0.7883(2) 0.10338(17) 0.94307(15) 0.0318(4) Uani 1 1 d . . .
C7 C 0.8661(3) 0.34894(18) 0.92805(18) 0.0417(5) Uani 1 1 d . . .
H7A H 0.9641 0.3868 0.8953 0.050 Uiso 1 1 calc R . .
H7B H 0.9138 0.3486 1.0117 0.050 Uiso 1 1 calc R . .
C8 C 0.6915(3) 0.43563(18) 0.89612(15) 0.0372(4) Uani 1 1 d . . .
N1 N 0.7873(2) 0.06056(15) 0.76254(12) 0.0334(4) Uani 1 1 d . . .
N2 N 0.8291(2) 0.18682(15) 0.77669(13) 0.0371(4) Uani 1 1 d . . .
N3 N 0.8311(2) 0.21316(14) 0.88787(13) 0.0350(4) Uani 1 1 d . . .
O1 O 0.77648(19) 0.00258(14) 0.66317(11) 0.0459(4) Uani 1 1 d . . .
O2 O 0.53514(19) 0.37066(13) 0.89260(13) 0.0493(4) Uani 1 1 d . . .
H2A H 0.4447 0.4221 0.8777 0.074 Uiso 1 1 calc R . .
O3 O 0.7021(2) 0.55186(14) 0.87779(14) 0.0595(4) Uani 1 1 d . . .

loop_
_atom_site_aniso_label
_atom_site_aniso_U_11
_atom_site_aniso_U_22
_atom_site_aniso_U_33
_atom_site_aniso_U_23
_atom_site_aniso_U_13
_atom_site_aniso_U_12
C1 0.0308(9) 0.0281(10) 0.0359(9) 0.0021(8) 0.0110(7) 0.0005(7)
C2 0.0406(11) 0.0282(10) 0.0530(12) -0.0008(9) 0.0159(9) -0.0023(8)
C3 0.0456(12) 0.0372(12) 0.0616(13) 0.0151(10) 0.0205(10) -0.0001(9)
C4 0.0487(12) 0.0585(14) 0.0431(11) 0.0139(10) 0.0205(9) 0.0062(10)
C5 0.0426(11) 0.0478(13) 0.0364(10) -0.0029(9) 0.0121(8) 0.0047(9)
C6 0.0301(9) 0.0289(10) 0.0363(9) 0.0011(8) 0.0080(7) 0.0019(8)
C7 0.0422(11) 0.0274(10) 0.0535(12) -0.0043(9) 0.0079(9) -0.0052(8)
C8 0.0491(12) 0.0275(11) 0.0374(10) -0.0003(8) 0.0150(9) -0.0035(8)
N1 0.0347(8) 0.0331(9) 0.0333(8) -0.0013(7) 0.0102(6) -0.0012(7)
N2 0.0407(9) 0.0309(9) 0.0396(9) 0.0031(7) 0.0094(7) -0.0025(7)
N3 0.0398(9) 0.0270(8) 0.0377(8) -0.0016(7) 0.0089(7) -0.0001(7)
O1 0.0499(8) 0.0531(9) 0.0377(7) -0.0118(7) 0.0166(6) -0.0063(7)
O2 0.0407(8) 0.0366(8) 0.0700(10) 0.0135(7) 0.0126(7) 0.0023(6)
O3 0.0694(11) 0.0261(8) 0.0878(12) 0.0077(8) 0.0284(9) -0.0003(7)

loop_
_atom_type_symbol
_atom_type_description
_atom_type_scat_dispersion_real
_atom_type_scat_dispersion_imag
_atom_type_scat_source
C C 0.0033 0.0016 'International Tables Vol C Tables 4.2.6.8 and 6.1.1.4'
H H 0.0000 0.0000 'International Tables Vol C Tables 4.2.6.8 and 6.1.1.4'
N N 0.0061 0.0033 'International Tables Vol C Tables 4.2.6.8 and 6.1.1.4'
O O 0.0106 0.0060 'International Tables Vol C Tables 4.2.6.8 and 6.1.1.4'

loop_
_geom_angle_atom_site_label_1
_geom_angle_atom_site_label_2
_geom_angle_atom_site_label_3
_geom_angle
_geom_angle_site_symmetry_1
_geom_angle_site_symmetry_3
N1 C1 C6 105.15(15) . .
N1 C1 C2 131.74(17) . .
C6 C1 C2 123.07(17) . .
C3 C2 C1 115.38(18) . .
C3 C2 H2 122.3 . .
C1 C2 H2 122.3 . .
C2 C3 C4 121.98(19) . .
C2 C3 H3 119.0 . .
C4 C3 H3 119.0 . .
C5 C4 C3 122.67(18) . .
C5 C4 H4 118.7 . .
C3 C4 H4 118.7 . .
C4 C5 C6 115.78(18) . .
C4 C5 H5 122.1 . .
C6 C5 H5 122.1 . .
N3 C6 C1 105.66(15) . .
N3 C6 C5 133.21(17) . .
C1 C6 C5 121.11(17) . .
N3 C7 C8 113.34(16) . .
N3 C7 H7A 108.9 . .
C8 C7 H7A 108.9 . .
N3 C7 H7B 108.9 . .
C8 C7 H7B 108.9 . .
H7A C7 H7B 107.7 . .
O3 C8 O2 125.54(19) . .
O3 C8 C7 121.67(18) . .
O2 C8 C7 112.79(16) . .
O1 N1 N2 120.79(15) . .
O1 N1 C1 126.79(15) . .
N2 N1 C1 112.41(14) . .
N1 N2 N3 105.28(14) . .
N2 N3 C6 111.49(14) . .
N2 N3 C7 117.92(15) . .
C6 N3 C7 130.50(16) . .
C8 O2 H2A 109.5 . .

loop_
_geom_bond_atom_site_label_1
_geom_bond_atom_site_label_2
_geom_bond_distance
_geom_bond_site_symmetry_2
C1 N1 1.374(2) .
C1 C6 1.385(2) .
C1 C2 1.393(3) .
C2 C3 1.365(3) .
C2 H2 0.9300 .
C3 C4 1.405(3) .
C3 H3 0.9300 .
C4 C5 1.368(3) .
C4 H4 0.9300 .
C5 C6 1.397(2) .
C5 H5 0.9300 .
C6 N3 1.361(2) .
C7 N3 1.451(2) .
C7 C8 1.507(3) .
C7 H7A 0.9700 .
C7 H7B 0.9700 .
C8 O3 1.197(2) .
C8 O2 1.301(2) .
N1 O1 1.3043(18) .
N1 N2 1.309(2) .
N2 N3 1.347(2) .
O2 H2A 0.8200 .

loop_
_geom_hbond_atom_site_label_D
_geom_hbond_atom_site_label_H
_geom_hbond_atom_site_label_A
_geom_hbond_distance_DH
_geom_hbond_distance_HA
_geom_hbond_distance_DA
_geom_hbond_angle_DHA
_geom_hbond_site_symmetry_A
O2 H2A O1 0.82 1.75 2.5632(19) 168.3 2_656

loop_
_geom_torsion_atom_site_label_1
_geom_torsion_atom_site_label_2
_geom_torsion_atom_site_label_3
_geom_torsion_atom_site_label_4
_geom_torsion
_geom_torsion_site_symmetry_1
_geom_torsion_site_symmetry_2
_geom_torsion_site_symmetry_3
_geom_torsion_site_symmetry_4
N1 C1 C2 C3 178.36(18) . . . .
C6 C1 C2 C3 1.0(3) . . . .
C1 C2 C3 C4 -0.3(3) . . . .
C2 C3 C4 C5 -0.1(3) . . . .
C3 C4 C5 C6 -0.1(3) . . . .
N1 C1 C6 N3 -0.61(18) . . . .
C2 C1 C6 N3 177.34(16) . . . .
N1 C1 C6 C5 -179.21(16) . . . .
C2 C1 C6 C5 -1.3(3) . . . .
C4 C5 C6 N3 -177.40(19) . . . .
C4 C5 C6 C1 0.7(3) . . . .
N3 C7 C8 O3 -148.78(19) . . . .
N3 C7 C8 O2 31.9(2) . . . .
C6 C1 N1 O1 179.53(15) . . . .
C2 C1 N1 O1 1.8(3) . . . .
C6 C1 N1 N2 0.23(19) . . . .
C2 C1 N1 N2 -177.48(18) . . . .
O1 N1 N2 N3 -179.09(14) . . . .
C1 N1 N2 N3 0.26(19) . . . .
N1 N2 N3 C6 -0.68(19) . . . .
N1 N2 N3 C7 -177.46(15) . . . .
C1 C6 N3 N2 0.82(19) . . . .
C5 C6 N3 N2 179.17(19) . . . .
C1 C6 N3 C7 177.08(17) . . . .
C5 C6 N3 C7 -4.6(3) . . . .
C8 C7 N3 N2 81.3(2) . . . .
C8 C7 N3 C6 -94.7(2) . . . .
